data_7025896
loop_
_publ_author_name
'Hallett, Andrew J.'
'Adams, Christopher J.'
'Anderson, Kirsty M.'
'Baber, R. Angharad'
'Connelly, Neil G.'
'Prime, Christopher J.'

_publ_section_title
;
 Homo- and heterodinuclear complexes of the tetrakis(pyrazolyl)borate
 ligand.
;
_journal_issue 25
_journal_name_full 'Dalton transactions (Cambridge, England : 2003)'
_journal_page_first 5899
_journal_page_last 5907
_journal_paper_doi 10.1039/c0dt00044b
_journal_volume 39
_journal_year 2010
_chemical_formula_moiety '4(C28 H36 B N8 Rh2), 4(F6 P), C H2 Cl2'
_chemical_formula_sum 'C113 H146 B4 Cl2 F24 N32 P4 Rh8'
_chemical_formula_weight 3469.92
_chemical_name_systematic
;
?
;
_space_group_IT_number 5
_symmetry_cell_setting monoclinic
_symmetry_space_group_name_Hall 'C 2y'
_symmetry_space_group_name_H-M 'C 1 2 1'
_atom_sites_solution_hydrogens geom
_atom_sites_solution_primary direct
_atom_sites_solution_secondary difmap
_audit_creation_method SHELXL-97
_cell_angle_alpha 90.00
_cell_angle_beta 99.475(16)
_cell_angle_gamma 90.00
_cell_formula_units_Z 2
_cell_length_a 28.003(7)
_cell_length_b 13.173(3)
_cell_length_c 17.633(4)
_cell_measurement_temperature 173(2)
_cell_volume 6416(3)
_computing_cell_refinement 'Bruker SMART'
_computing_data_collection 'Bruker SMART'
_computing_data_reduction 'Bruker SAINT'
_computing_molecular_graphics 'Bruker SHELXTL'
_computing_publication_material 'Bruker SHELXTL'
_computing_structure_refinement 'SHELXL-97 (Sheldrick, 1997)'
_computing_structure_solution 'SHELXS-97 (Sheldrick, 1990)'
_diffrn_ambient_temperature 173(2)
_diffrn_measured_fraction_theta_full 0.999
_diffrn_measured_fraction_theta_max 0.999
_diffrn_measurement_device_type 'CCD area detector'
_diffrn_measurement_method 'omega scans with narrow frames'
_diffrn_radiation_monochromator graphite
_diffrn_radiation_source 'fine-focus sealed tube'
_diffrn_radiation_type MoK\a
_diffrn_radiation_wavelength 0.71073
_diffrn_reflns_av_R_equivalents 0.0206
_diffrn_reflns_av_sigmaI/netI 0.0324
_diffrn_reflns_limit_h_max 36
_diffrn_reflns_limit_h_min -36
_diffrn_reflns_limit_k_max 17
_diffrn_reflns_limit_k_min -17
_diffrn_reflns_limit_l_max 22
_diffrn_reflns_limit_l_min -22
_diffrn_reflns_number 33881
_diffrn_reflns_theta_full 27.49
_diffrn_reflns_theta_max 27.49
_diffrn_reflns_theta_min 1.71
_exptl_absorpt_coefficient_mu 1.191
_exptl_absorpt_correction_T_max 0.684
_exptl_absorpt_correction_T_min 0.586
_exptl_absorpt_correction_type multi-scan
_exptl_absorpt_process_details 'SADABS (Sheldrick 1996)'
_exptl_crystal_colour yellow
_exptl_crystal_density_diffrn 1.796
_exptl_crystal_density_method 'not measured'
_exptl_crystal_description block
_exptl_crystal_F_000 3476
_exptl_crystal_size_max 0.50
_exptl_crystal_size_mid 0.50
_exptl_crystal_size_min 0.50
_refine_diff_density_max 0.622
_refine_diff_density_min -0.572
_refine_diff_density_rms 0.073
_refine_ls_abs_structure_details 'Flack H D (1983), Acta Cryst. A39, 876-881'
_refine_ls_abs_structure_Flack -0.008(13)
_refine_ls_extinction_method none
_refine_ls_goodness_of_fit_ref 0.985
_refine_ls_hydrogen_treatment constr
_refine_ls_matrix_type full
_refine_ls_number_parameters 857
_refine_ls_number_reflns 14570
_refine_ls_number_restraints 1
_refine_ls_restrained_S_all 0.985
_refine_ls_R_factor_all 0.0259
_refine_ls_R_factor_gt 0.0235
_refine_ls_shift/su_max 0.008
_refine_ls_shift/su_mean 0.000
_refine_ls_structure_factor_coef Fsqd
_refine_ls_weighting_details 'calc w=1/[\s^2^(Fo^2^)+(0.0316P)^2^+0.0000P] where P=(Fo^2^+2Fc^2^)/3'
_refine_ls_weighting_scheme calc
_refine_ls_wR_factor_gt 0.0547
_refine_ls_wR_factor_ref 0.0553
_reflns_number_gt 13553
_reflns_number_total 14570
_reflns_threshold_expression >2sigma(I)
_cod_data_source_file c0dt00044b.txt
_cod_data_source_block 1+
_cod_depositor_comments
;
The following automatic conversions were performed:

'_symmetry_cell_setting' value 'Monoclinic' changed to 'monoclinic'
according to /home/saulius/struct/CIF-dictionaries/cif_core.dic
dictionary named 'cif_core.dic' version 2.4.2 from 2011-04-26.

Automatic conversion script
Id: cif_fix_values 1891 2012-01-12 08:04:46Z andrius 
;
_cod_original_sg_symbol_H-M C2
_cod_database_code 7025896

loop_
_symmetry_equiv_pos_as_xyz
'x, y, z'
'-x, y, -z'
'x+1/2, y+1/2, z'
'-x+1/2, y+1/2, -z'

loop_
_atom_site_label
_atom_site_type_symbol
_atom_site_fract_x
_atom_site_fract_y
_atom_site_fract_z
_atom_site_U_iso_or_equiv
_atom_site_adp_type
_atom_site_occupancy
_atom_site_symmetry_multiplicity
_atom_site_calc_flag
_atom_site_refinement_flags
_atom_site_disorder_assembly
_atom_site_disorder_group
Rh1 Rh 0.936201(8) 0.617531(17) 0.617669(14) 0.02526(5) Uani 1 1 d . . .
Rh2 Rh 0.964165(8) 0.256779(16) 0.764640(13) 0.02217(5) Uani 1 1 d . . .
Rh1' Rh 0.692298(8) 1.512596(17) 0.712639(12) 0.02324(5) Uani 1 1 d . . .
Rh2' Rh 0.793397(8) 1.453664(17) 0.991484(12) 0.02147(5) Uani 1 1 d . . .
Cl1 Cl 0.99251(14) 0.25820(18) 0.98460(15) 0.0610(7) Uani 0.50 1 d P A -1
Cl2 Cl 0.91178(9) 0.1840(2) 1.05559(13) 0.0670(6) Uani 0.50 1 d P A -1
P1 P 1.0000 0.01148(9) 0.5000 0.0262(2) Uani 1 2 d S . .
P2 P 1.23326(3) 0.45804(9) 0.65950(5) 0.0401(2) Uani 1 1 d . . .
P1' P 0.5000 1.33237(10) 1.0000 0.0327(3) Uani 1 2 d S . .
F1 F 0.95419(8) 0.0104(2) 0.54156(13) 0.0613(6) Uani 1 1 d . . .
F2 F 1.02502(9) 0.09571(18) 0.55767(15) 0.0643(7) Uani 1 1 d . . .
F3 F 1.02566(8) -0.07549(17) 0.55587(13) 0.0565(6) Uani 1 1 d . . .
F4 F 1.2557(2) 0.3573(3) 0.6931(3) 0.155(2) Uani 1 1 d . . .
F5 F 1.2167(3) 0.5631(5) 0.6316(4) 0.239(4) Uani 1 1 d . . .
F6 F 1.26633(12) 0.4503(4) 0.59788(16) 0.1089(13) Uani 1 1 d . . .
F7 F 1.19997(11) 0.4565(4) 0.72312(16) 0.1181(15) Uani 1 1 d . . .
F8 F 1.27366(13) 0.5095(4) 0.7196(2) 0.1212(15) Uani 1 1 d . . .
F9 F 1.19107(14) 0.4207(7) 0.6036(2) 0.229(4) Uani 1 1 d . . .
F1' F 0.46396(18) 1.3343(3) 0.9236(2) 0.151(2) Uani 1 1 d . . .
F2' F 0.53058(12) 1.2484(3) 0.9698(2) 0.1146(14) Uani 1 1 d . . .
F3' F 0.52985(10) 1.4216(2) 0.9694(2) 0.0885(10) Uani 1 1 d . . .
N1 N 1.01223(9) 0.6115(2) 0.61729(16) 0.0331(6) Uani 1 1 d . . .
N2 N 1.04034(9) 0.53310(19) 0.65178(14) 0.0268(5) Uani 1 1 d . . .
N3 N 0.93555(9) 0.4646(2) 0.59017(14) 0.0256(5) Uani 1 1 d . . .
N4 N 0.97399(9) 0.40372(18) 0.61702(13) 0.0217(5) Uani 1 1 d . . .
N5 N 1.03528(9) 0.2678(2) 0.73861(14) 0.0250(5) Uani 1 1 d . . .
N6 N 1.04980(9) 0.34891(19) 0.69826(13) 0.0230(5) Uani 1 1 d . . .
N7 N 0.97094(9) 0.40927(19) 0.79281(14) 0.0252(5) Uani 1 1 d . . .
N8 N 0.99669(8) 0.47396(18) 0.75366(13) 0.0213(5) Uani 1 1 d . . .
N1' N 0.71175(9) 1.59280(18) 0.81447(14) 0.0235(5) Uani 1 1 d . . .
N2' N 0.70136(8) 1.55452(18) 0.88135(13) 0.0213(5) Uani 1 1 d . . .
N3' N 0.63205(9) 1.4593(2) 0.76123(13) 0.0268(5) Uani 1 1 d . . .
N4' N 0.63614(9) 1.42727(19) 0.83630(14) 0.0247(5) Uani 1 1 d . . .
N5' N 0.76720(8) 1.35985(19) 0.89909(13) 0.0222(5) Uani 1 1 d . . .
N6' N 0.71989(8) 1.36477(18) 0.86535(13) 0.0202(5) Uani 1 1 d . . .
N7' N 0.72535(9) 1.4345(2) 1.02725(13) 0.0245(5) Uani 1 1 d . . .
N8' N 0.68219(9) 1.43131(18) 0.97612(14) 0.0224(5) Uani 1 1 d . . .
C1 C 0.93068(14) 0.7767(3) 0.5982(3) 0.0462(10) Uani 1 1 d . . .
H1A H 0.9582 0.8064 0.5759 0.055 Uiso 1 1 calc R . .
C2 C 0.94093(14) 0.7604(3) 0.6778(2) 0.0503(10) Uani 1 1 d . . .
H2A H 0.9744 0.7801 0.7025 0.060 Uiso 1 1 calc R . .
C3 C 0.85925(11) 0.6289(3) 0.5920(2) 0.0333(7) Uani 1 1 d . . .
H3A H 0.8430 0.5724 0.5596 0.040 Uiso 1 1 calc R . .
C4 C 0.87380(11) 0.6042(3) 0.66917(19) 0.0348(8) Uani 1 1 d . . .
H4A H 0.8663 0.5322 0.6807 0.042 Uiso 1 1 calc R . .
C5 C 0.94964(12) 0.1175(3) 0.7026(2) 0.0366(8) Uani 1 1 d . . .
H5A H 0.9733 0.1016 0.6675 0.044 Uiso 1 1 calc R . .
C6 C 0.96615(13) 0.0944(2) 0.7789(2) 0.0349(8) Uani 1 1 d . . .
H6A H 0.9995 0.0648 0.7892 0.042 Uiso 1 1 calc R . .
C7 C 0.88790(11) 0.2660(3) 0.7403(2) 0.0364(8) Uani 1 1 d . . .
H7A H 0.8755 0.3371 0.7328 0.044 Uiso 1 1 calc R . .
C8 C 0.90187(12) 0.2398(3) 0.8170(2) 0.0373(8) Uani 1 1 d . . .
H8A H 0.8974 0.2951 0.8541 0.045 Uiso 1 1 calc R . .
C9 C 0.87422(16) 0.6714(4) 0.7358(2) 0.0611(13) Uani 1 1 d . . .
H9A H 0.8884 0.6342 0.7830 0.073 Uiso 1 1 calc R . .
H9B H 0.8404 0.6888 0.7404 0.073 Uiso 1 1 calc R . .
C10 C 0.90215(19) 0.7675(4) 0.7312(2) 0.0643(13) Uani 1 1 d . . .
H10A H 0.9183 0.7861 0.7836 0.077 Uiso 1 1 calc R . .
H10B H 0.8792 0.8226 0.7124 0.077 Uiso 1 1 calc R . .
C11 C 0.84197(14) 0.7342(3) 0.5661(3) 0.0559(11) Uani 1 1 d . . .
H11A H 0.8196 0.7286 0.5166 0.067 Uiso 1 1 calc R . .
H11B H 0.8234 0.7628 0.6043 0.067 Uiso 1 1 calc R . .
C12 C 0.88168(15) 0.8059(3) 0.5565(2) 0.0496(10) Uani 1 1 d . . .
H12A H 0.8734 0.8738 0.5746 0.060 Uiso 1 1 calc R . .
H12B H 0.8833 0.8116 0.5010 0.060 Uiso 1 1 calc R . .
C13 C 0.89482(16) 0.1346(3) 0.8461(3) 0.0555(11) Uani 1 1 d . . .
H13A H 0.8931 0.1387 0.9017 0.067 Uiso 1 1 calc R . .
H13B H 0.8633 0.1084 0.8197 0.067 Uiso 1 1 calc R . .
C14 C 0.93318(16) 0.0608(3) 0.8351(3) 0.0558(12) Uani 1 1 d . . .
H14A H 0.9175 -0.0040 0.8165 0.067 Uiso 1 1 calc R . .
H14B H 0.9534 0.0475 0.8856 0.067 Uiso 1 1 calc R . .
C15 C 0.86663(15) 0.1954(4) 0.6775(3) 0.0622(12) Uani 1 1 d . . .
H15A H 0.8354 0.1698 0.6891 0.075 Uiso 1 1 calc R . .
H15B H 0.8597 0.2343 0.6289 0.075 Uiso 1 1 calc R . .
C16 C 0.89756(14) 0.1069(4) 0.6655(3) 0.0565(11) Uani 1 1 d . . .
H16A H 0.8962 0.0968 0.6095 0.068 Uiso 1 1 calc R . .
H16B H 0.8840 0.0454 0.6861 0.068 Uiso 1 1 calc R . .
C17 C 1.04281(14) 0.6827(3) 0.6029(3) 0.0484(10) Uani 1 1 d . . .
H17 H 1.0333 0.7454 0.5782 0.058 Uiso 1 1 calc R . .
C18 C 1.09016(14) 0.6547(3) 0.6282(3) 0.0485(10) Uani 1 1 d . . .
H18 H 1.1185 0.6929 0.6246 0.058 Uiso 1 1 calc R . .
C19 C 1.08768(11) 0.5603(3) 0.65955(19) 0.0333(7) Uani 1 1 d . . .
H19 H 1.1144 0.5205 0.6828 0.040 Uiso 1 1 calc R . .
C20 C 0.90758(12) 0.4119(3) 0.53497(18) 0.0316(7) Uani 1 1 d . . .
H20 H 0.8781 0.4358 0.5062 0.038 Uiso 1 1 calc R . .
C21 C 0.92785(12) 0.3168(3) 0.52561(18) 0.0332(7) Uani 1 1 d . . .
H21 H 0.9154 0.2648 0.4906 0.040 Uiso 1 1 calc R . .
C22 C 0.96976(11) 0.3152(2) 0.57826(17) 0.0269(6) Uani 1 1 d . . .
H22 H 0.9922 0.2605 0.5861 0.032 Uiso 1 1 calc R . .
C23 C 1.06932(11) 0.1971(3) 0.73991(18) 0.0303(7) Uani 1 1 d . . .
H23 H 1.0689 0.1330 0.7646 0.036 Uiso 1 1 calc R . .
C24 C 1.10562(11) 0.2293(3) 0.70041(19) 0.0327(7) Uani 1 1 d . . .
H24 H 1.1340 0.1935 0.6933 0.039 Uiso 1 1 calc R . .
C25 C 1.09133(11) 0.3243(2) 0.67406(17) 0.0265(6) Uani 1 1 d . . .
H25 H 1.1082 0.3662 0.6435 0.032 Uiso 1 1 calc R . .
C26 C 0.96227(12) 0.4605(3) 0.85433(17) 0.0318(7) Uani 1 1 d . . .
H26 H 0.9450 0.4341 0.8920 0.038 Uiso 1 1 calc R . .
C27 C 0.98201(12) 0.5580(3) 0.85602(19) 0.0332(7) Uani 1 1 d . . .
H27 H 0.9808 0.6093 0.8935 0.040 Uiso 1 1 calc R . .
C28 C 1.00347(11) 0.5632(2) 0.79186(18) 0.0294(7) Uani 1 1 d . . .
H28 H 1.0204 0.6202 0.7766 0.035 Uiso 1 1 calc R . .
C1' C 0.68301(13) 1.4014(3) 0.62292(17) 0.0337(7) Uani 1 1 d . . .
H1' H 0.6617 1.3433 0.6322 0.040 Uiso 1 1 calc R . .
C2' C 0.65773(12) 1.4896(3) 0.59686(17) 0.0348(8) Uani 1 1 d . . .
H2' H 0.6218 1.4825 0.5910 0.042 Uiso 1 1 calc R . .
C3' C 0.74264(12) 1.5933(3) 0.65536(17) 0.0306(7) Uani 1 1 d . . .
H3' H 0.7540 1.6593 0.6800 0.037 Uiso 1 1 calc R . .
C4' C 0.76473(10) 1.5081(3) 0.69235(17) 0.0294(7) Uani 1 1 d . . .
H4' H 0.7892 1.5244 0.7387 0.035 Uiso 1 1 calc R . .
C5' C 0.84484(12) 1.5155(3) 0.92902(18) 0.0392(8) Uani 1 1 d . . .
H5' H 0.8389 1.4968 0.8733 0.047 Uiso 1 1 calc R . .
C6' C 0.86707(11) 1.4389(3) 0.9765(2) 0.0408(9) Uani 1 1 d . . .
H6' H 0.8739 1.3760 0.9484 0.049 Uiso 1 1 calc R . .
C7' C 0.81221(13) 1.5863(3) 1.0596(2) 0.0386(8) Uani 1 1 d . . .
H7' H 0.7838 1.6210 1.0760 0.046 Uiso 1 1 calc R . .
C8' C 0.82758(13) 1.5006(3) 1.10299(17) 0.0401(8) Uani 1 1 d . . .
H8' H 0.8083 1.4857 1.1447 0.048 Uiso 1 1 calc R . .
C9' C 0.73020(13) 1.3695(3) 0.59904(19) 0.0384(8) Uani 1 1 d . . .
H9C H 0.7313 1.3952 0.5466 0.046 Uiso 1 1 calc R . .
H9D H 0.7317 1.2945 0.5975 0.046 Uiso 1 1 calc R . .
C10' C 0.77435(13) 1.4097(3) 0.6543(2) 0.0375(8) Uani 1 1 d . . .
H10C H 0.7846 1.3581 0.6945 0.045 Uiso 1 1 calc R . .
H10D H 0.8014 1.4197 0.6253 0.045 Uiso 1 1 calc R . .
C11' C 0.72675(13) 1.5991(3) 0.56881(18) 0.0382(8) Uani 1 1 d . . .
H11C H 0.7475 1.5538 0.5434 0.046 Uiso 1 1 calc R . .
H11D H 0.7313 1.6693 0.5513 0.046 Uiso 1 1 calc R . .
C12' C 0.67400(14) 1.5685(3) 0.54471(19) 0.0436(9) Uani 1 1 d . . .
H12D H 0.6533 1.6295 0.5446 0.052 Uiso 1 1 calc R . .
H12C H 0.6695 1.5416 0.4916 0.052 Uiso 1 1 calc R . .
C13' C 0.85012(16) 1.6279(3) 0.9429(2) 0.0547(10) Uani 1 1 d . . .
H13C H 0.8251 1.6640 0.9065 0.066 Uiso 1 1 calc R . .
H13D H 0.8822 1.6500 0.9327 0.066 Uiso 1 1 calc R . .
C14' C 0.84505(16) 1.6569(3) 1.0252(3) 0.0537(11) Uani 1 1 d . . .
H14C H 0.8775 1.6564 1.0576 0.064 Uiso 1 1 calc R . .
H14D H 0.8321 1.7268 1.0253 0.064 Uiso 1 1 calc R . .
C15' C 0.90339(13) 1.4597(4) 1.0480(2) 0.0541(11) Uani 1 1 d . . .
H15C H 0.9195 1.5256 1.0426 0.065 Uiso 1 1 calc R . .
H15D H 0.9285 1.4061 1.0542 0.065 Uiso 1 1 calc R . .
C16' C 0.87884(14) 1.4623(4) 1.1194(2) 0.0573(11) Uani 1 1 d . . .
H16C H 0.8789 1.3930 1.1411 0.069 Uiso 1 1 calc R . .
H16D H 0.8979 1.5065 1.1586 0.069 Uiso 1 1 calc R . .
C17' C 0.71857(12) 1.6912(2) 0.82402(18) 0.0305(7) Uani 1 1 d . . .
H17' H 0.7265 1.7366 0.7861 0.037 Uiso 1 1 calc R . .
C18' C 0.71248(13) 1.7189(3) 0.89832(19) 0.0363(8) Uani 1 1 d . . .
H18' H 0.7153 1.7849 0.9203 0.044 Uiso 1 1 calc R . .
C19' C 0.70165(11) 1.6310(2) 0.93254(18) 0.0297(7) Uani 1 1 d . . .
H19' H 0.6954 1.6246 0.9837 0.036 Uiso 1 1 calc R . .
C20' C 0.58799(11) 1.4305(3) 0.7270(2) 0.0356(8) Uani 1 1 d . . .
H20' H 0.5749 1.4436 0.6747 0.043 Uiso 1 1 calc R . .
C21' C 0.56354(13) 1.3783(3) 0.7785(2) 0.0442(9) Uani 1 1 d . . .
H21' H 0.5320 1.3497 0.7686 0.053 Uiso 1 1 calc R . .
C22' C 0.59545(12) 1.3779(3) 0.8461(2) 0.0350(7) Uani 1 1 d . . .
H22' H 0.5898 1.3476 0.8927 0.042 Uiso 1 1 calc R . .
C23' C 0.78657(11) 1.2808(2) 0.86871(17) 0.0273(6) Uani 1 1 d . . .
H23' H 0.8193 1.2596 0.8822 0.033 Uiso 1 1 calc R . .
C24' C 0.75217(12) 1.2331(2) 0.81417(17) 0.0300(7) Uani 1 1 d . . .
H24' H 0.7566 1.1752 0.7840 0.036 Uiso 1 1 calc R . .
C25' C 0.71077(11) 1.2881(2) 0.81365(17) 0.0258(6) Uani 1 1 d . . .
H25' H 0.6805 1.2747 0.7822 0.031 Uiso 1 1 calc R . .
C26' C 0.71351(12) 1.4298(3) 1.09740(17) 0.0319(7) Uani 1 1 d . . .
H26' H 0.7361 1.4294 1.1439 0.038 Uiso 1 1 calc R . .
C27' C 0.66338(13) 1.4256(3) 1.0930(2) 0.0367(8) Uani 1 1 d . . .
H27' H 0.6457 1.4212 1.1345 0.044 Uiso 1 1 calc R . .
C28' C 0.64536(12) 1.4291(2) 1.01673(19) 0.0304(7) Uani 1 1 d . . .
H28' H 0.6119 1.4298 0.9952 0.037 Uiso 1 1 calc R . .
C1S C 0.9739(3) 0.1738(7) 1.0522(4) 0.050(2) Uani 0.50 1 d P A -1
H1S1 H 0.9813 0.1033 1.0384 0.060 Uiso 0.50 1 calc PR A -1
H1S2 H 0.9925 0.1883 1.1038 0.060 Uiso 0.50 1 calc PR A -1
B1 B 1.01582(12) 0.4402(3) 0.67977(18) 0.0237(7) Uani 1 1 d . . .
B1' B 0.68459(11) 1.4446(3) 0.88982(18) 0.0211(6) Uani 1 1 d . . .

loop_
_atom_site_aniso_label
_atom_site_aniso_U_11
_atom_site_aniso_U_22
_atom_site_aniso_U_33
_atom_site_aniso_U_23
_atom_site_aniso_U_13
_atom_site_aniso_U_12
Rh1 0.02173(11) 0.02005(11) 0.03235(12) 0.00519(9) -0.00038(9) -0.00018(9)
Rh2 0.02222(11) 0.01945(11) 0.02596(11) 0.00090(9) 0.00733(8) 0.00185(9)
Rh1' 0.02150(11) 0.02413(12) 0.02222(10) -0.00130(9) -0.00194(8) -0.00213(10)
Rh2' 0.01987(11) 0.02525(12) 0.01950(10) -0.00259(9) 0.00384(8) 0.00069(9)
Cl1 0.074(2) 0.0577(11) 0.049(2) 0.0102(10) 0.0023(15) -0.0129(13)
Cl2 0.0648(15) 0.0795(17) 0.0540(12) -0.0018(11) 0.0020(10) -0.0203(13)
P1 0.0308(6) 0.0199(5) 0.0277(5) 0.000 0.0041(4) 0.000
P2 0.0360(5) 0.0571(6) 0.0275(4) 0.0025(4) 0.0065(3) 0.0015(5)
P1' 0.0217(6) 0.0320(6) 0.0439(7) 0.000 0.0036(5) 0.000
F1 0.0495(14) 0.0791(17) 0.0610(14) -0.0136(14) 0.0262(11) -0.0140(14)
F2 0.0580(15) 0.0447(14) 0.0870(18) -0.0356(13) 0.0026(13) -0.0117(12)
F3 0.0540(14) 0.0471(13) 0.0580(14) 0.0251(11) -0.0214(11) -0.0098(11)
F4 0.229(5) 0.068(2) 0.190(5) 0.056(3) 0.103(4) 0.046(3)
F5 0.303(9) 0.176(6) 0.241(7) 0.110(5) 0.053(6) 0.144(6)
F6 0.087(2) 0.193(4) 0.0566(16) 0.020(2) 0.0408(15) 0.031(3)
F7 0.0591(18) 0.245(5) 0.0558(16) -0.020(2) 0.0270(13) 0.003(3)
F8 0.098(3) 0.153(4) 0.119(3) -0.067(3) 0.036(2) -0.066(3)
F9 0.072(2) 0.533(12) 0.078(2) -0.122(4) 0.0074(18) -0.108(4)
F1' 0.207(5) 0.089(3) 0.113(3) 0.021(2) -0.098(3) -0.030(3)
F2' 0.090(2) 0.071(2) 0.196(4) -0.057(2) 0.060(2) 0.0098(19)
F3' 0.0638(18) 0.0569(17) 0.161(3) 0.0070(18) 0.067(2) -0.0051(14)
N1 0.0267(13) 0.0248(13) 0.0463(16) 0.0120(13) 0.0017(11) 0.0015(12)
N2 0.0222(12) 0.0250(14) 0.0325(13) 0.0056(10) 0.0026(10) 0.0003(10)
N3 0.0195(12) 0.0267(13) 0.0286(12) 0.0039(11) -0.0018(9) 0.0013(11)
N4 0.0217(12) 0.0217(12) 0.0219(12) 0.0031(9) 0.0036(9) 0.0005(10)
N5 0.0238(12) 0.0228(13) 0.0286(12) 0.0037(11) 0.0053(10) 0.0030(11)
N6 0.0208(12) 0.0248(13) 0.0234(12) 0.0021(10) 0.0037(9) -0.0002(10)
N7 0.0250(13) 0.0222(13) 0.0291(13) -0.0005(10) 0.0069(10) 0.0006(10)
N8 0.0180(11) 0.0201(12) 0.0253(12) 0.0020(9) 0.0020(9) 0.0007(9)
N1' 0.0229(12) 0.0207(13) 0.0258(12) -0.0005(9) 0.0006(10) -0.0018(10)
N2' 0.0202(12) 0.0216(12) 0.0208(11) -0.0016(9) 0.0000(9) 0.0022(10)
N3' 0.0226(12) 0.0273(13) 0.0286(12) -0.0024(11) -0.0014(9) 0.0010(11)
N4' 0.0178(12) 0.0254(13) 0.0301(13) -0.0007(10) 0.0014(10) -0.0022(10)
N5' 0.0190(12) 0.0225(12) 0.0257(12) -0.0023(10) 0.0049(9) -0.0003(10)
N6' 0.0198(12) 0.0177(12) 0.0232(12) -0.0008(9) 0.0040(9) -0.0007(10)
N7' 0.0226(12) 0.0276(14) 0.0233(12) -0.0002(10) 0.0041(9) 0.0032(10)
N8' 0.0199(12) 0.0191(12) 0.0292(12) -0.0020(9) 0.0071(10) 0.0017(10)
C1 0.036(2) 0.0198(18) 0.084(3) 0.0144(18) 0.0121(19) 0.0011(14)
C2 0.044(2) 0.0230(17) 0.074(3) -0.0078(19) -0.0209(19) -0.0036(17)
C3 0.0210(15) 0.0306(18) 0.0466(19) -0.0032(15) 0.0011(13) 0.0011(14)
C4 0.0194(15) 0.039(2) 0.0459(19) 0.0025(16) 0.0043(13) 0.0032(14)
C5 0.0380(18) 0.0288(17) 0.0455(19) -0.0123(16) 0.0146(15) -0.0025(16)
C6 0.0341(18) 0.0195(16) 0.054(2) 0.0040(14) 0.0166(15) 0.0063(13)
C7 0.0222(15) 0.0299(18) 0.059(2) -0.0009(17) 0.0131(14) 0.0021(14)
C8 0.0340(18) 0.0292(19) 0.055(2) -0.0023(15) 0.0254(16) 0.0001(15)
C9 0.042(2) 0.088(4) 0.052(2) -0.019(2) 0.0023(19) 0.015(2)
C10 0.090(4) 0.051(3) 0.048(2) -0.015(2) 0.000(2) 0.026(3)
C11 0.038(2) 0.049(3) 0.075(3) 0.018(2) -0.0089(19) 0.0083(18)
C12 0.056(3) 0.035(2) 0.054(2) 0.0172(18) -0.0018(19) 0.0110(19)
C13 0.059(3) 0.040(2) 0.078(3) 0.011(2) 0.044(2) 0.002(2)
C14 0.063(3) 0.036(2) 0.076(3) 0.023(2) 0.036(2) 0.008(2)
C15 0.037(2) 0.073(3) 0.073(3) -0.014(2) -0.004(2) -0.001(2)
C16 0.043(2) 0.063(3) 0.062(3) -0.026(2) 0.0046(19) -0.008(2)
C17 0.039(2) 0.0286(19) 0.080(3) 0.0227(19) 0.0154(19) -0.0038(16)
C18 0.0300(19) 0.038(2) 0.079(3) 0.0042(19) 0.0133(18) -0.0084(16)
C19 0.0199(15) 0.0344(18) 0.0453(19) 0.0021(15) 0.0043(13) -0.0021(14)
C20 0.0282(17) 0.0359(18) 0.0295(16) 0.0017(13) 0.0007(13) -0.0016(14)
C21 0.0374(18) 0.0325(18) 0.0278(16) -0.0067(13) -0.0006(13) -0.0064(15)
C22 0.0280(16) 0.0269(16) 0.0270(15) 0.0027(12) 0.0076(12) 0.0013(13)
C23 0.0263(16) 0.0304(17) 0.0349(16) 0.0067(13) 0.0065(13) 0.0084(13)
C24 0.0217(15) 0.0342(18) 0.0428(18) 0.0035(14) 0.0068(13) 0.0085(13)
C25 0.0197(14) 0.0312(16) 0.0292(15) -0.0002(13) 0.0059(12) 0.0026(13)
C26 0.0342(17) 0.0345(17) 0.0278(15) -0.0041(14) 0.0086(12) 0.0040(15)
C27 0.0328(17) 0.0294(17) 0.0356(17) -0.0069(14) 0.0002(14) 0.0049(14)
C28 0.0248(15) 0.0234(16) 0.0370(17) -0.0021(13) -0.0041(13) 0.0005(13)
C1' 0.0369(18) 0.0387(19) 0.0237(15) -0.0076(13) -0.0009(13) -0.0082(15)
C2' 0.0304(17) 0.045(2) 0.0252(15) -0.0055(13) -0.0075(12) -0.0041(15)
C3' 0.0306(16) 0.0347(18) 0.0262(15) 0.0006(13) 0.0039(12) -0.0087(14)
C4' 0.0184(14) 0.0432(19) 0.0259(14) -0.0023(15) 0.0014(11) -0.0040(15)
C5' 0.0289(17) 0.062(2) 0.0291(16) -0.0072(17) 0.0118(13) -0.0175(18)
C6' 0.0212(16) 0.059(3) 0.0437(19) -0.0234(18) 0.0089(14) -0.0012(16)
C7' 0.0369(19) 0.039(2) 0.0424(19) -0.0235(16) 0.0130(15) -0.0067(15)
C8' 0.0379(18) 0.060(2) 0.0218(15) -0.0118(16) 0.0047(13) -0.0119(18)
C9' 0.049(2) 0.0335(19) 0.0318(17) -0.0049(14) 0.0055(15) -0.0008(16)
C10' 0.0343(19) 0.043(2) 0.0373(18) 0.0008(15) 0.0116(14) 0.0054(16)
C11' 0.044(2) 0.038(2) 0.0307(17) 0.0066(14) 0.0019(14) 0.0003(16)
C12' 0.043(2) 0.057(2) 0.0287(17) 0.0072(16) 0.0004(15) 0.0076(18)
C13' 0.058(3) 0.053(3) 0.055(2) 0.006(2) 0.0129(19) -0.020(2)
C14' 0.053(3) 0.038(2) 0.071(3) -0.0133(19) 0.012(2) -0.0103(19)
C15' 0.0273(18) 0.079(3) 0.052(2) -0.010(2) -0.0047(15) 0.005(2)
C16' 0.041(2) 0.091(3) 0.0335(18) 0.007(2) -0.0122(15) -0.004(2)
C17' 0.0355(18) 0.0224(15) 0.0324(16) 0.0009(12) 0.0026(13) -0.0068(13)
C18' 0.051(2) 0.0189(15) 0.0398(18) -0.0075(13) 0.0092(16) -0.0032(15)
C19' 0.0335(17) 0.0247(16) 0.0313(16) -0.0087(13) 0.0062(13) 0.0020(14)
C20' 0.0229(16) 0.041(2) 0.0403(18) -0.0059(15) -0.0038(13) -0.0020(14)
C21' 0.0298(18) 0.052(2) 0.050(2) -0.0102(18) 0.0049(16) -0.0105(17)
C22' 0.0270(17) 0.0319(18) 0.047(2) -0.0041(15) 0.0097(14) -0.0083(14)
C23' 0.0249(15) 0.0254(16) 0.0338(16) -0.0013(12) 0.0112(12) 0.0050(12)
C24' 0.0375(18) 0.0237(16) 0.0307(15) -0.0054(12) 0.0111(13) -0.0005(13)
C25' 0.0283(16) 0.0223(15) 0.0267(15) -0.0033(11) 0.0040(12) -0.0036(12)
C26' 0.0365(18) 0.0362(19) 0.0245(14) 0.0020(13) 0.0099(13) 0.0066(14)
C27' 0.0371(19) 0.041(2) 0.0368(17) -0.0012(14) 0.0201(15) 0.0065(15)
C28' 0.0266(16) 0.0263(16) 0.0417(17) -0.0045(13) 0.0154(13) 0.0009(13)
C1S 0.063(5) 0.051(5) 0.033(4) 0.004(3) -0.003(3) -0.002(4)
B1 0.0218(16) 0.0225(17) 0.0258(15) 0.0024(13) 0.0015(12) -0.0013(14)
B1' 0.0186(15) 0.0194(16) 0.0249(15) 0.0001(13) 0.0028(12) 0.0010(13)

loop_
_atom_type_symbol
_atom_type_description
_atom_type_scat_dispersion_real
_atom_type_scat_dispersion_imag
_atom_type_scat_source
C C 0.0033 0.0016 'International Tables Vol C Tables 4.2.6.8 and 6.1.1.4'
H H 0.0000 0.0000 'International Tables Vol C Tables 4.2.6.8 and 6.1.1.4'
N N 0.0061 0.0033 'International Tables Vol C Tables 4.2.6.8 and 6.1.1.4'
F F 0.0171 0.0103 'International Tables Vol C Tables 4.2.6.8 and 6.1.1.4'
P P 0.1023 0.0942 'International Tables Vol C Tables 4.2.6.8 and 6.1.1.4'
Rh Rh -1.1178 0.9187 'International Tables Vol C Tables 4.2.6.8 and 6.1.1.4'
B B 0.0013 0.0007 'International Tables Vol C Tables 4.2.6.8 and 6.1.1.4'
Cl Cl 0.1484 0.1585 'International Tables Vol C Tables 4.2.6.8 and 6.1.1.4'

loop_
_geom_angle_atom_site_label_1
_geom_angle_atom_site_label_2
_geom_angle_atom_site_label_3
_geom_angle
_geom_angle_site_symmetry_1
_geom_angle_site_symmetry_3
N3 Rh1 C4 92.52(13) . .
N3 Rh1 C1 157.47(13) . .
C4 Rh1 C1 96.22(15) . .
N3 Rh1 N1 86.17(10) . .
C4 Rh1 N1 153.99(12) . .
C1 Rh1 N1 94.73(13) . .
N3 Rh1 C3 92.80(12) . .
C4 Rh1 C3 38.38(12) . .
C1 Rh1 C3 81.52(14) . .
N1 Rh1 C3 167.58(12) . .
N3 Rh1 C2 164.26(13) . .
C4 Rh1 C2 81.28(16) . .
C1 Rh1 C2 38.27(16) . .
N1 Rh1 C2 93.09(14) . .
C3 Rh1 C2 91.22(14) . .
N7 Rh2 C7 92.45(12) . .
N7 Rh2 C8 92.71(12) . .
C7 Rh2 C8 38.34(14) . .
N7 Rh2 N5 86.19(10) . .
C7 Rh2 N5 155.03(12) . .
C8 Rh2 N5 166.57(12) . .
N7 Rh2 C5 163.01(12) . .
C7 Rh2 C5 81.05(14) . .
C8 Rh2 C5 91.82(13) . .
N5 Rh2 C5 93.09(12) . .
N7 Rh2 C6 159.39(12) . .
C7 Rh2 C6 94.96(14) . .
C8 Rh2 C6 81.44(13) . .
N5 Rh2 C6 94.93(11) . .
C5 Rh2 C6 37.59(13) . .
N1' Rh1' C4' 92.18(11) . .
N1' Rh1' C2' 155.92(12) . .
C4' Rh1' C2' 97.52(13) . .
N1' Rh1' N3' 86.12(10) . .
C4' Rh1' N3' 154.39(12) . .
C2' Rh1' N3' 94.21(12) . .
N1' Rh1' C1' 165.85(12) . .
C4' Rh1' C1' 81.91(13) . .
C2' Rh1' C1' 38.23(13) . .
N3' Rh1' C1' 93.66(12) . .
N1' Rh1' C3' 93.19(11) . .
C4' Rh1' C3' 38.08(13) . .
C2' Rh1' C3' 81.35(13) . .
N3' Rh1' C3' 167.49(12) . .
C1' Rh1' C3' 90.05(13) . .
N5' Rh2' C5' 90.21(11) . .
N5' Rh2' N7' 86.78(9) . .
C5' Rh2' N7' 157.50(13) . .
N5' Rh2' C6' 94.16(11) . .
C5' Rh2' C6' 38.24(15) . .
N7' Rh2' C6' 164.24(14) . .
N5' Rh2' C8' 160.32(13) . .
C5' Rh2' C8' 97.34(13) . .
N7' Rh2' C8' 92.82(11) . .
C6' Rh2' C8' 81.02(13) . .
N5' Rh2' C7' 161.61(13) . .
C5' Rh2' C7' 81.49(14) . .
N7' Rh2' C7' 94.61(12) . .
C6' Rh2' C7' 89.44(14) . .
C8' Rh2' C7' 38.05(15) . .
F1 P1 F1 178.9(2) 2_756 .
F1 P1 F2 89.85(14) 2_756 .
F1 P1 F2 90.91(13) . .
F1 P1 F2 90.91(13) 2_756 2_756
F1 P1 F2 89.85(14) . 2_756
F2 P1 F2 91.3(2) . 2_756
F1 P1 F3 87.84(13) 2_756 .
F1 P1 F3 91.39(14) . .
F2 P1 F3 90.00(12) . .
F2 P1 F3 178.16(16) 2_756 .
F1 P1 F3 91.39(14) 2_756 2_756
F1 P1 F3 87.84(13) . 2_756
F2 P1 F3 178.16(16) . 2_756
F2 P1 F3 90.00(12) 2_756 2_756
F3 P1 F3 88.69(18) . 2_756
F9 P2 F5 85.4(5) . .
F9 P2 F6 90.8(2) . .
F5 P2 F6 91.1(3) . .
F9 P2 F4 101.5(4) . .
F5 P2 F4 173.0(4) . .
F6 P2 F4 87.7(2) . .
F9 P2 F8 172.7(4) . .
F5 P2 F8 88.4(4) . .
F6 P2 F8 93.1(2) . .
F4 P2 F8 84.8(3) . .
F9 P2 F7 88.2(2) . .
F5 P2 F7 93.3(3) . .
F6 P2 F7 175.4(3) . .
F4 P2 F7 88.1(2) . .
F8 P2 F7 88.28(19) . .
F1' P1' F1' 178.1(3) 2_657 .
F1' P1' F2' 89.6(2) 2_657 .
F1' P1' F2' 91.8(3) . .
F1' P1' F2' 91.8(3) 2_657 2_657
F1' P1' F2' 89.6(2) . 2_657
F2' P1' F2' 88.7(3) . 2_657
F1' P1' F3' 88.8(3) 2_657 .
F1' P1' F3' 89.8(2) . .
F2' P1' F3' 93.46(17) . .
F2' P1' F3' 177.81(18) 2_657 .
F1' P1' F3' 89.8(2) 2_657 2_657
F1' P1' F3' 88.8(3) . 2_657
F2' P1' F3' 177.81(18) . 2_657
F2' P1' F3' 93.46(17) 2_657 2_657
F3' P1' F3' 84.4(2) . 2_657
C17 N1 N2 106.0(3) . .
C17 N1 Rh1 130.7(2) . .
N2 N1 Rh1 121.67(19) . .
C19 N2 N1 108.9(3) . .
C19 N2 B1 131.5(3) . .
N1 N2 B1 119.3(2) . .
C20 N3 N4 106.3(3) . .
C20 N3 Rh1 131.0(2) . .
N4 N3 Rh1 120.99(18) . .
C22 N4 N3 109.6(2) . .
C22 N4 B1 128.6(3) . .
N3 N4 B1 121.8(2) . .
C23 N5 N6 106.3(2) . .
C23 N5 Rh2 130.1(2) . .
N6 N5 Rh2 122.03(18) . .
C25 N6 N5 108.7(2) . .
C25 N6 B1 131.3(3) . .
N5 N6 B1 119.4(2) . .
C26 N7 N8 106.0(2) . .
C26 N7 Rh2 131.6(2) . .
N8 N7 Rh2 121.08(18) . .
C28 N8 N7 109.3(2) . .
C28 N8 B1 128.8(3) . .
N7 N8 B1 121.7(2) . .
C17' N1' N2' 107.6(2) . .
C17' N1' Rh1' 128.5(2) . .
N2' N1' Rh1' 119.92(17) . .
C19' N2' N1' 108.9(2) . .
C19' N2' B1' 127.3(2) . .
N1' N2' B1' 123.2(2) . .
C20' N3' N4' 105.8(3) . .
C20' N3' Rh1' 130.1(2) . .
N4' N3' Rh1' 122.77(17) . .
C22' N4' N3' 109.4(2) . .
C22' N4' B1' 132.3(3) . .
N3' N4' B1' 118.1(2) . .
C23' N5' N6' 107.1(2) . .
C23' N5' Rh2' 131.9(2) . .
N6' N5' Rh2' 120.42(18) . .
C25' N6' N5' 108.7(2) . .
C25' N6' B1' 129.3(2) . .
N5' N6' B1' 121.9(2) . .
C26' N7' N8' 106.2(2) . .
C26' N7' Rh2' 130.9(2) . .
N8' N7' Rh2' 122.78(17) . .
C28' N8' N7' 108.5(2) . .
C28' N8' B1' 133.4(3) . .
N7' N8' B1' 117.6(2) . .
C2 C1 C12 123.4(4) . .
C2 C1 Rh1 71.9(2) . .
C12 C1 Rh1 111.7(3) . .
C1 C2 C10 123.3(4) . .
C1 C2 Rh1 69.8(2) . .
C10 C2 Rh1 111.0(3) . .
C4 C3 C11 122.3(3) . .
C4 C3 Rh1 69.73(18) . .
C11 C3 Rh1 112.9(2) . .
C3 C4 C9 127.1(4) . .
C3 C4 Rh1 71.89(19) . .
C9 C4 Rh1 113.4(3) . .
C6 C5 C16 123.2(3) . .
C6 C5 Rh2 71.67(19) . .
C16 C5 Rh2 113.0(3) . .
C5 C6 C14 123.6(4) . .
C5 C6 Rh2 70.7(2) . .
C14 C6 Rh2 110.9(2) . .
C8 C7 C15 125.6(4) . .
C8 C7 Rh2 71.00(19) . .
C15 C7 Rh2 112.4(2) . .
C7 C8 C13 122.0(4) . .
C7 C8 Rh2 70.65(18) . .
C13 C8 Rh2 114.2(2) . .
C4 C9 C10 113.6(4) . .
C9 C10 C2 113.9(3) . .
C12 C11 C3 114.0(3) . .
C11 C12 C1 115.0(3) . .
C14 C13 C8 114.9(3) . .
C13 C14 C6 115.0(3) . .
C16 C15 C7 115.0(3) . .
C15 C16 C5 114.3(3) . .
N1 C17 C18 111.5(3) . .
C19 C18 C17 105.3(3) . .
N2 C19 C18 108.2(3) . .
N3 C20 C21 110.5(3) . .
C22 C21 C20 104.7(3) . .
N4 C22 C21 108.9(3) . .
N5 C23 C24 111.0(3) . .
C25 C24 C23 104.6(3) . .
N6 C25 C24 109.4(3) . .
N7 C26 C27 111.0(3) . .
C28 C27 C26 104.8(3) . .
N8 C28 C27 108.9(3) . .
C2' C1' C9' 123.9(3) . .
C2' C1' Rh1' 70.56(18) . .
C9' C1' Rh1' 113.0(2) . .
C1' C2' C12' 125.9(3) . .
C1' C2' Rh1' 71.21(17) . .
C12' C2' Rh1' 110.6(2) . .
C4' C3' C11' 123.0(3) . .
C4' C3' Rh1' 69.84(18) . .
C11' C3' Rh1' 113.0(2) . .
C3' C4' C10' 125.8(3) . .
C3' C4' Rh1' 72.08(18) . .
C10' C4' Rh1' 110.3(2) . .
C6' C5' C13' 126.4(3) . .
C6' C5' Rh2' 71.5(2) . .
C13' C5' Rh2' 110.6(2) . .
C5' C6' C15' 123.0(4) . .
C5' C6' Rh2' 70.24(19) . .
C15' C6' Rh2' 114.4(2) . .
C8' C7' C14' 124.7(3) . .
C8' C7' Rh2' 70.79(19) . .
C14' C7' Rh2' 112.9(2) . .
C7' C8' C16' 125.2(3) . .
C7' C8' Rh2' 71.16(18) . .
C16' C8' Rh2' 110.5(2) . .
C1' C9' C10' 112.2(3) . .
C4' C10' C9' 113.3(3) . .
C3' C11' C12' 112.2(3) . .
C2' C12' C11' 112.9(3) . .
C5' C13' C14' 112.2(3) . .
C7' C14' C13' 112.8(3) . .
C6' C15' C16' 111.0(3) . .
C8' C16' C15' 113.1(3) . .
N1' C17' C18' 109.9(3) . .
C19' C18' C17' 105.3(3) . .
N2' C19' C18' 108.4(3) . .
N3' C20' C21' 111.0(3) . .
C22' C21' C20' 104.3(3) . .
N4' C22' C21' 109.4(3) . .
N5' C23' C24' 110.5(3) . .
C25' C24' C23' 104.8(3) . .
N6' C25' C24' 108.9(3) . .
N7' C26' C27' 110.6(3) . .
C28' C27' C26' 105.1(3) . .
N8' C28' C27' 109.6(3) . .
Cl2 C1S Cl1 112.2(5) . .
N2 B1 N6 113.7(2) . .
N2 B1 N4 110.2(2) . .
N6 B1 N4 106.2(2) . .
N2 B1 N8 106.1(2) . .
N6 B1 N8 109.5(2) . .
N4 B1 N8 111.3(2) . .
N4' B1' N2' 109.5(2) . .
N4' B1' N8' 114.3(2) . .
N2' B1' N8' 105.4(2) . .
N4' B1' N6' 105.5(2) . .
N2' B1' N6' 113.1(2) . .
N8' B1' N6' 109.3(2) . .

loop_
_geom_bond_atom_site_label_1
_geom_bond_atom_site_label_2
_geom_bond_distance
_geom_bond_site_symmetry_2
Rh1 N3 2.071(3) .
Rh1 C4 2.105(3) .
Rh1 C1 2.126(3) .
Rh1 N1 2.132(3) .
Rh1 C3 2.133(3) .
Rh1 C2 2.153(4) .
Rh2 N7 2.070(3) .
Rh2 C7 2.111(3) .
Rh2 C8 2.116(3) .
Rh2 N5 2.121(2) .
Rh2 C5 2.141(3) .
Rh2 C6 2.153(3) .
Rh1' N1' 2.077(2) .
Rh1' C4' 2.118(3) .
Rh1' C2' 2.132(3) .
Rh1' N3' 2.133(3) .
Rh1' C1' 2.141(3) .
Rh1' C3' 2.146(3) .
Rh2' N5' 2.080(2) .
Rh2' C5' 2.115(3) .
Rh2' N7' 2.118(2) .
Rh2' C6' 2.132(3) .
Rh2' C8' 2.132(3) .
Rh2' C7' 2.136(3) .
Cl1 C1S 1.770(9) .
Cl2 C1S 1.756(9) .
P1 F1 1.579(2) 2_756
P1 F1 1.579(2) .
P1 F2 1.588(2) .
P1 F2 1.588(2) 2_756
P1 F3 1.602(2) .
P1 F3 1.602(2) 2_756
P2 F9 1.492(3) .
P2 F5 1.516(5) .
P2 F6 1.543(3) .
P2 F4 1.544(4) .
P2 F8 1.571(3) .
P2 F7 1.572(3) .
P1' F1' 1.544(3) 2_657
P1' F1' 1.544(3) .
P1' F2' 1.546(3) .
P1' F2' 1.546(3) 2_657
P1' F3' 1.588(3) .
P1' F3' 1.588(3) 2_657
N1 C17 1.323(4) .
N1 N2 1.378(4) .
N2 C19 1.358(4) .
N2 B1 1.525(4) .
N3 C20 1.339(4) .
N3 N4 1.363(3) .
N4 C22 1.347(4) .
N4 B1 1.549(4) .
N5 C23 1.330(4) .
N5 N6 1.382(4) .
N6 C25 1.343(4) .
N6 B1 1.535(4) .
N7 C26 1.333(4) .
N7 N8 1.374(3) .
N8 C28 1.353(4) .
N8 B1 1.553(4) .
N1' C17' 1.317(4) .
N1' N2' 1.357(3) .
N2' C19' 1.352(4) .
N2' B1' 1.537(4) .
N3' C20' 1.336(4) .
N3' N4' 1.376(3) .
N4' C22' 1.347(4) .
N4' B1' 1.537(4) .
N5' C23' 1.328(4) .
N5' N6' 1.362(3) .
N6' C25' 1.357(4) .
N6' B1' 1.552(4) .
N7' C26' 1.334(4) .
N7' N8' 1.384(3) .
N8' C28' 1.349(4) .
N8' B1' 1.544(4) .
C1 C2 1.403(6) .
C1 C12 1.496(5) .
C2 C10 1.552(6) .
C3 C4 1.393(5) .
C3 C11 1.515(5) .
C4 C9 1.470(5) .
C5 C6 1.384(5) .
C5 C16 1.503(5) .
C6 C14 1.526(5) .
C7 C8 1.388(5) .
C7 C15 1.493(5) .
C8 C13 1.502(5) .
C9 C10 1.497(7) .
C11 C12 1.490(6) .
C13 C14 1.485(6) .
C15 C16 1.488(6) .
C17 C18 1.378(5) .
C18 C19 1.368(5) .
C20 C21 1.396(5) .
C21 C22 1.371(4) .
C23 C24 1.390(4) .
C24 C25 1.372(5) .
C26 C27 1.397(5) .
C27 C28 1.367(5) .
C1' C2' 1.399(5) .
C1' C9' 1.511(5) .
C2' C12' 1.507(5) .
C3' C4' 1.391(5) .
C3' C11' 1.520(4) .
C4' C10' 1.504(5) .
C5' C6' 1.391(6) .
C5' C13' 1.504(6) .
C6' C15' 1.509(5) .
C7' C8' 1.391(5) .
C7' C14' 1.505(5) .
C8' C16' 1.504(5) .
C9' C10' 1.537(5) .
C11' C12' 1.523(5) .
C13' C14' 1.529(6) .
C15' C16' 1.531(5) .
C17' C18' 1.397(4) .
C18' C19' 1.363(5) .
C20' C21' 1.404(5) .
C21' C22' 1.367(5) .
C23' C24' 1.393(4) .
C24' C25' 1.365(4) .
C26' C27' 1.394(5) .
C27' C28' 1.358(5) .
